data_1556089
loop_
_publ_author_name
'Ma, Howard Z.'
'McKay, Alasdair I.'
'Mravak, Antonija'
'Scholz, Michael S.'
'White, Jonathan M.'
'Mulder, Roger J.'
'Bieske, Evan J.'
'Bona\<ci\'c-Kouteck\'y, Vlasta'
'O'Hair, Richard A. J.'

_publ_section_title
;
 Structural characterization and gas-phase studies of the [Ag10H8(L)6]2+
 nanocluster dication
;
_journal_name_full Nanoscale
_journal_paper_doi 10.1039/C9NR08321A
_journal_year 2019
_chemical_formula_moiety 'C24 H20 Ag N P2'
_chemical_formula_sum 'C24 H20 Ag N P2'
_chemical_formula_weight 492.22
_chemical_name_systematic '[Ag2(Ph2PNPPh2)2]'
_chemical_properties_physical Air-sensitive,Moisture-sensitive,Heat-sensitive,Oxygen-sensitive,Light-sensitive
_space_group_crystal_system triclinic
_space_group_IT_number 2
_space_group_name_Hall '-P 1'
_space_group_name_H-M_alt 'P -1'
_atom_sites_solution_hydrogens geom
_atom_sites_solution_primary dual
_audit_creation_date 2019-05-29
_audit_creation_method
;
Olex2 1.2
(compiled 2018.05.29 svn.r3508 for OlexSys, GUI svn.r5506)
;
_audit_update_record
;
2019-05-29 deposited with the CCDC.	2019-11-14 downloaded from the CCDC.
;
_cell_angle_alpha 77.075(2)
_cell_angle_beta 76.867(2)
_cell_angle_gamma 77.521(2)
_cell_formula_units_Z 2
_cell_length_a 8.8080(2)
_cell_length_b 10.8055(2)
_cell_length_c 11.8361(3)
_cell_measurement_reflns_used 9915
_cell_measurement_temperature 100.00(10)
_cell_measurement_theta_max 76.8380
_cell_measurement_theta_min 3.9040
_cell_volume 1052.91(4)
_computing_cell_refinement 'CrysAlisPro 1.171.40.14a (Rigaku OD, 2018)'
_computing_data_collection 'CrysAlisPro 1.171.40.14a (Rigaku OD, 2018)'
_computing_data_reduction 'CrysAlisPro 1.171.40.14a (Rigaku OD, 2018)'
_computing_molecular_graphics 'Olex2 (Dolomanov et al., 2009)'
_computing_publication_material 'Olex2 (Dolomanov et al., 2009)'
_computing_structure_refinement 'ShelXL (Sheldrick, 2015)'
_computing_structure_solution 'ShelXT (Sheldrick, 2015)'
_diffrn_ambient_environment N~2~
_diffrn_ambient_temperature 100.00(10)
_diffrn_detector 'CCD plate'
_diffrn_detector_type HyPix
_diffrn_measured_fraction_theta_full 0.996
_diffrn_measured_fraction_theta_max 0.971
_diffrn_measurement_details
;
List of Runs (angles in degrees, time in seconds):

  # Type    Start    End  Width  t~exp~   \w     \q     \k     \f   Frames
#--------------------------------------------------------------------------
  1  \w    -62.00  14.00   0.50    0.05    --  -48.20  73.00  34.00  152
  2  \w    -21.00  27.00   0.50    0.05    --  -48.20  19.00 -30.00   96
  3  \w    -19.00  27.00   0.50    0.05    --  -48.20  19.00  30.00   92
  4  \w    -54.00 -14.00   0.50    0.10    --  -86.25  45.00-150.00   80
  5  \w    -79.00 -41.00   0.50    0.10    --  -86.25  73.00  34.00   76
  6  \w   -116.00 -38.00   0.50    0.05    --  -48.20 -73.00 -94.00  156
  7  \w   -120.00 -95.00   0.50    0.05    --  -48.20-125.00   0.00   50
  8  \w   -159.00-133.00   0.50    0.10    --  -86.25 -73.00 -94.00   52
  9  \w    -16.00  66.00   0.50    0.05    --   48.20 -73.00 -94.00  164
 10  \w     35.00  88.00   0.50    0.10    --  107.75 -73.00 -94.00  106
 11  \w    104.00 131.00   0.50    0.10    --  107.75 -77.00-120.00   54
 12  \w     88.00 116.00   0.50    0.10    --  107.75-125.00   0.00   56
 13  \w     48.00 125.00   0.50    0.10    --  107.75-137.00 -62.64  154
 14  \w     51.00 105.00   0.50    0.10    --  107.75 -94.00   0.00  108
 15  \w     50.00 137.00   0.50    0.10    --  107.75-154.00 -88.57  174
 16  \w     39.00 117.00   0.50    0.10    --  107.75-125.00 120.00  156
 17  \w     35.00  99.00   0.50    0.10    --  107.75 -94.00  30.00  128
 18  \w     43.00  69.00   0.50    0.10    --  107.75 -61.00 120.00   52
 19  \w     44.00 117.00   0.50    0.10    --  107.75-125.00 150.00  146
 20  \w     36.00  80.00   0.50    0.10    --  107.75-125.00   0.00   88
 21  \w     36.00  69.00   0.50    0.10    --  107.75 -61.00 -90.00   66
 22  \w     40.00  98.00   0.50    0.10    --  107.75 -77.00-120.00  116
 23  \w     35.00  66.00   0.50    0.10    --  107.75 -61.00-180.00   62
 24  \w     35.00 117.00   0.50    0.10    --  107.75-125.00-150.00  164
 25  \w    125.00 163.00   0.50    0.10    --  107.75  30.00   0.00   76
 26  \w    146.00 171.00   0.50    0.10    --  107.75  73.00  34.00   50
 27  \w    102.00 174.00   0.50    0.10    --  107.75  77.00   0.00  144
 28  \w     94.00 169.00   0.50    0.10    --  107.75  15.00 120.00  150
 29  \w     91.00 135.00   0.50    0.10    --  107.75  73.00  34.00   88
 30  \w     94.00 176.00   0.50    0.10    --  107.75  15.00  90.00  164
 31  \w     98.00 124.00   0.50    0.10    --  107.75  30.00   0.00   52
 32  \w     92.00 177.00   0.50    0.10    --  107.75  61.00 120.00  170
 33  \w     30.00 113.00   0.50    0.05    --   48.20  73.00  34.00  166
;
_diffrn_measurement_device 'four-circle diffractometer'
_diffrn_measurement_device_type 'XtaLAB Synergy, Dualflex, HyPix'
_diffrn_measurement_method '\w scans'
_diffrn_orient_matrix_type 'CrysAlisPro convention (1999,Acta A55,543-557)'
_diffrn_orient_matrix_UB_11 0.1034374000
_diffrn_orient_matrix_UB_12 -0.0498910000
_diffrn_orient_matrix_UB_13 0.0952173000
_diffrn_orient_matrix_UB_21 0.0734003000
_diffrn_orient_matrix_UB_22 -0.1206109000
_diffrn_orient_matrix_UB_23 -0.0554728000
_diffrn_orient_matrix_UB_31 0.1310674000
_diffrn_orient_matrix_UB_32 0.0709254000
_diffrn_orient_matrix_UB_33 -0.0796419000
_diffrn_radiation_monochromator mirror
_diffrn_radiation_probe x-ray
_diffrn_radiation_type CuK\a
_diffrn_radiation_wavelength 1.54184
_diffrn_reflns_av_R_equivalents 0.0440
_diffrn_reflns_av_unetI/netI 0.0401
_diffrn_reflns_Laue_measured_fraction_full 0.996
_diffrn_reflns_Laue_measured_fraction_max 0.971
_diffrn_reflns_limit_h_max 11
_diffrn_reflns_limit_h_min -10
_diffrn_reflns_limit_k_max 13
_diffrn_reflns_limit_k_min -11
_diffrn_reflns_limit_l_max 14
_diffrn_reflns_limit_l_min -14
_diffrn_reflns_number 13625
_diffrn_reflns_point_group_measured_fraction_full 0.996
_diffrn_reflns_point_group_measured_fraction_max 0.971
_diffrn_reflns_theta_full 67.684
_diffrn_reflns_theta_max 77.001
_diffrn_reflns_theta_min 3.901
_diffrn_source 'micro-focus sealed X-ray tube'
_diffrn_source_type 'PhotonJet (Cu) X-ray Source'
_exptl_absorpt_coefficient_mu 9.175
_exptl_absorpt_correction_T_max 1.00000
_exptl_absorpt_correction_T_min 0.56299
_exptl_absorpt_correction_type multi-scan
_exptl_absorpt_process_details
;
CrysAlisPro 1.171.40.14a (Rigaku Oxford Diffraction, 2018)
Empirical absorption correction using spherical harmonics,
 implemented in SCALE3 ABSPACK scaling algorithm.
;
_exptl_crystal_colour colourless
_exptl_crystal_colour_primary colourless
_exptl_crystal_density_diffrn 1.553
_exptl_crystal_description block
_exptl_crystal_F_000 496
_exptl_crystal_recrystallization_method 'Re-crystallisation from solvent: dichloromethane'
_exptl_crystal_size_max 0.15
_exptl_crystal_size_mid 0.14
_exptl_crystal_size_min 0.04
_refine_diff_density_max 0.578
_refine_diff_density_min -1.364
_refine_diff_density_rms 0.107
_refine_ls_extinction_method none
_refine_ls_goodness_of_fit_ref 1.058
_refine_ls_hydrogen_treatment constr
_refine_ls_matrix_type full
_refine_ls_number_parameters 362
_refine_ls_number_reflns 4331
_refine_ls_number_restraints 400
_refine_ls_restrained_S_all 1.015
_refine_ls_R_factor_all 0.0329
_refine_ls_R_factor_gt 0.0323
_refine_ls_shift/su_max 0.001
_refine_ls_shift/su_mean 0.000
_refine_ls_structure_factor_coef Fsqd
_refine_ls_weighting_details 'w=1/[\s^2^(Fo^2^)+(0.0523P)^2^+0.9910P] where P=(Fo^2^+2Fc^2^)/3'
_refine_ls_weighting_scheme calc
_refine_ls_wR_factor_gt 0.0857
_refine_ls_wR_factor_ref 0.0863
_reflns_Friedel_coverage 0.000
_reflns_number_gt 4229
_reflns_number_total 4331
_reflns_threshold_expression 'I > 2\s(I)'
_cod_data_source_file c9nr08321a2.cif
_cod_data_source_block smallcell
_cod_database_code 1556089
_shelx_shelxl_version_number 2018/3
_chemical_oxdiff_formula 'C24 H20 Ag N P2'
_shelx_space_group_comment
;
The symmetry employed for this shelxl refinement is uniquely defined
by the following loop, which should always be used as a source of
symmetry information in preference to the above space-group names.
They are only intended as comments.
;
_shelx_estimated_absorpt_t_max 0.710
_shelx_estimated_absorpt_t_min 0.340
_reflns_odcompleteness_completeness 98.58
_reflns_odcompleteness_iscentric 1
_reflns_odcompleteness_theta 75.12
_olex2_refinement_description
;
1. Fixed Uiso
 At 1.2 times of:
  All C(H) groups
2. Restrained distances
 C4A-C5A \\sim C5A-C6A \\sim C6A-C1A \\sim C1A-C2A \\sim C2A-C3A \\sim C3A-C4A
 with sigma of 0.02
 C4A-C2A \\sim C4A-C2A \\sim C1A-C5A \\sim C1A-C3A \\sim C3A-C5A \\sim C2A-C6A
 with sigma of 0.04
 C4-C5 \\sim C5-C6 \\sim C6-C1 \\sim C1-C2 \\sim C2-C3 \\sim C3-C4
 with sigma of 0.02
 C4-C2 \\sim C4-C2 \\sim C1-C5 \\sim C1-C3 \\sim C3-C5 \\sim C2-C6
 with sigma of 0.04
 C11A-C12A \\sim C12A-C7A \\sim C7A-C8A \\sim C8A-C9A \\sim C9A-C10A \\sim
C10A-C11A
 with sigma of 0.02
 C11A-C9A \\sim C11A-C9A \\sim C8A-C12A \\sim C8A-C10A \\sim C10A-C12A \\sim
C9A-C7A
 with sigma of 0.04
 C10-C9 \\sim C9-C8 \\sim C8-C7 \\sim C7-C12 \\sim C12-C11 \\sim C11-C10
 with sigma of 0.02
 C10-C12 \\sim C10-C12 \\sim C7-C9 \\sim C7-C11 \\sim C11-C9 \\sim C12-C8
 with sigma of 0.04
3. Restrained planarity
 C4A, C5A, C6A, C1A, C2A, C3A
 with sigma of 0.1
 C4, C5, C6, C1, C2, C3
 with sigma of 0.1
 C11A, C12A, C7A, C8A, C9A, C10A
 with sigma of 0.1
 C10, C9, C8, C7, C12, C11
 with sigma of 0.1
4. Uiso/Uaniso restraints and constraints
C4A \\sim C5A \\sim C6A \\sim C1A \\sim C2A \\sim C3A: within 2A with sigma of
0.02 and sigma for terminal atoms of 0.04
C4 \\sim C5 \\sim C6 \\sim C1 \\sim C2 \\sim C3: within 2A with sigma of 0.02
and sigma for terminal atoms of 0.04
C11A \\sim C12A \\sim C7A \\sim C8A \\sim C9A \\sim C10A: within 2A with sigma
of 0.04 and sigma for terminal atoms of 0.08
C10 \\sim C9 \\sim C8 \\sim C7 \\sim C12 \\sim C11: within 2A with sigma of
0.04 and sigma for terminal atoms of 0.08
5. Rigid body (RIGU) restrains
 C4A, C5A, C6A, C1A, C2A, C3A
 with sigma for 1-2 distances of 0.004 and sigma for 1-3 distances of 0.004
 C4, C5, C6, C1, C2, C3
 with sigma for 1-2 distances of 0.004 and sigma for 1-3 distances of 0.004
 C11A, C12A, C7A, C8A, C9A, C10A
 with sigma for 1-2 distances of 0.004 and sigma for 1-3 distances of 0.004
 C10, C9, C8, C7, C12, C11
 with sigma for 1-2 distances of 0.004 and sigma for 1-3 distances of 0.004
6. Others
 Sof(C4A)=Sof(H4A)=Sof(C5A)=Sof(H5A)=Sof(C6A)=Sof(H6A)=Sof(C1A)=Sof(C2A)=
 Sof(H2A)=Sof(C3A)=Sof(H3A)=Sof(C11A)=Sof(H11A)=Sof(C12A)=Sof(H12A)=Sof(C7A)=
 Sof(C8A)=Sof(H8A)=Sof(C9A)=Sof(H9A)=Sof(C10A)=Sof(H10A)=1-FVAR(1)
 Sof(C4)=Sof(H4)=Sof(C5)=Sof(H5)=Sof(C6)=Sof(H6)=Sof(C1)=Sof(C2)=Sof(H2)=
 Sof(C3)=Sof(H3)=Sof(C10)=Sof(H10)=Sof(C9)=Sof(H9)=Sof(C8)=Sof(H8)=Sof(C7)=
 Sof(C12)=Sof(H12)=Sof(C11)=Sof(H11)=FVAR(1)
7.a Aromatic/amide H refined with riding coordinates:
 C20(H20), C18(H18), C21(H21), C24(H24), C14(H14), C16(H16), C15(H15),
 C17(H17), C23(H23), C22(H22), C4A(H4A), C5A(H5A), C6A(H6A), C2A(H2A), C3A(H3A),
  C4(H4), C5(H5), C6(H6), C2(H2), C3(H3), C11A(H11A), C12A(H12A), C8A(H8A),
 C9A(H9A), C10A(H10A), C10(H10), C9(H9), C8(H8), C12(H12), C11(H11)
;
_olex2_submission_special_instructions 'No special instructions were received'
_oxdiff_exptl_absorpt_empirical_details
;
Empirical correction (ABSPACK) includes:
- Absorption correction using spherical harmonics
- Frame scaling
;
_oxdiff_exptl_absorpt_empirical_full_max 1.533
_oxdiff_exptl_absorpt_empirical_full_min 0.668

loop_
_space_group_symop_operation_xyz
'x, y, z'
'-x, -y, -z'

loop_
_atom_site_label
_atom_site_type_symbol
_atom_site_fract_x
_atom_site_fract_y
_atom_site_fract_z
_atom_site_U_iso_or_equiv
_atom_site_adp_type
_atom_site_occupancy
_atom_site_site_symmetry_order
_atom_site_calc_flag
_atom_site_refinement_flags_posn
_atom_site_refinement_flags_adp
_atom_site_refinement_flags_occupancy
_atom_site_disorder_assembly
_atom_site_disorder_group
Ag1 Ag 0.45403(2) 0.37507(2) 0.01526(2) 0.01562(9) Uani 1 1 d . . . . .
P1 P 0.54551(8) 0.31439(6) 0.19955(6) 0.01642(14) Uani 1 1 d . . . . .
P2 P 0.61311(8) 0.56665(7) 0.17755(6) 0.01709(15) Uani 1 1 d . . . . .
N1 N 0.6084(3) 0.4199(3) 0.2473(2) 0.0234(5) Uani 1 1 d . . . . .
C20 C 0.9173(3) 0.6218(3) 0.0791(3) 0.0272(6) Uani 1 1 d . . . . .
H20 H 0.889425 0.628643 0.006456 0.033 Uiso 1 1 calc R . . . .
C19 C 0.8074(3) 0.5974(3) 0.1826(3) 0.0250(6) Uani 1 1 d . . . . .
C13 C 0.4809(3) 0.6711(3) 0.2736(3) 0.0227(6) Uani 1 1 d . . . . .
C18 C 0.4007(5) 0.6188(4) 0.3837(3) 0.0468(11) Uani 1 1 d . . . . .
H18 H 0.416569 0.530025 0.409891 0.056 Uiso 1 1 calc R . . . .
C21 C 1.0695(4) 0.6362(4) 0.0839(3) 0.0386(8) Uani 1 1 d . . . . .
H21 H 1.142667 0.652499 0.014436 0.046 Uiso 1 1 calc R . . . .
C24 C 0.8495(4) 0.5903(5) 0.2900(3) 0.0485(11) Uani 1 1 d . . . . .
H24 H 0.776361 0.575125 0.359680 0.058 Uiso 1 1 calc R . . . .
C14 C 0.4541(4) 0.8036(3) 0.2365(3) 0.0319(7) Uani 1 1 d . . . . .
H14 H 0.506020 0.839561 0.162773 0.038 Uiso 1 1 calc R . . . .
C16 C 0.2717(4) 0.8306(5) 0.4170(4) 0.0443(10) Uani 1 1 d . . . . .
H16 H 0.201607 0.883624 0.464923 0.053 Uiso 1 1 calc R . . . .
C15 C 0.3503(4) 0.8838(4) 0.3084(3) 0.0409(8) Uani 1 1 d . . . . .
H15 H 0.334136 0.972719 0.283206 0.049 Uiso 1 1 calc R . . . .
C17 C 0.2967(5) 0.6998(5) 0.4543(4) 0.0620(15) Uani 1 1 d . . . . .
H17 H 0.243544 0.664548 0.527820 0.074 Uiso 1 1 calc R . . . .
C23 C 1.0006(5) 0.6059(7) 0.2941(4) 0.0665(17) Uani 1 1 d . . . . .
H23 H 1.027793 0.602523 0.366331 0.080 Uiso 1 1 calc R . . . .
C22 C 1.1112(4) 0.6263(5) 0.1906(4) 0.0546(13) Uani 1 1 d . . . . .
H22 H 1.213461 0.633334 0.193730 0.065 Uiso 1 1 calc R . . . .
C4A C 0.1646(14) 0.1499(10) 0.5015(11) 0.020(2) Uani 0.480(12) 1 d D U P A 2
H4A H 0.089989 0.115464 0.562842 0.024 Uiso 0.480(12) 1 calc R . P A 2
C5A C 0.1282(7) 0.1970(8) 0.3900(5) 0.0243(18) Uani 0.480(12) 1 d D U P A 2
H5A H 0.028096 0.195882 0.377335 0.029 Uiso 0.480(12) 1 calc R . P A 2
C6A C 0.2407(6) 0.2464(8) 0.2962(5) 0.0176(15) Uani 0.480(12) 1 d D U P A 2
H6A H 0.214453 0.280234 0.222283 0.021 Uiso 0.480(12) 1 calc R . P A 2
C1A C 0.3920(18) 0.244(2) 0.3142(17) 0.017(3) Uani 0.480(12) 1 d D U P A 2
C2A C 0.4255(19) 0.2001(13) 0.4269(14) 0.021(3) Uani 0.480(12) 1 d D U P A 2
H2A H 0.525561 0.201142 0.439600 0.025 Uiso 0.480(12) 1 calc R . P A 2
C3A C 0.3129(17) 0.1542(19) 0.5213(17) 0.022(3) Uani 0.480(12) 1 d D U P A 2
H3A H 0.336589 0.126768 0.596589 0.026 Uiso 0.480(12) 1 calc R . P A 2
C4 C 0.1620(14) 0.1844(10) 0.5124(10) 0.024(2) Uani 0.520(12) 1 d D U P A 1
H4 H 0.083026 0.162253 0.576328 0.028 Uiso 0.520(12) 1 calc R . P A 1
C5 C 0.1226(7) 0.2722(8) 0.4143(5) 0.0297(19) Uani 0.520(12) 1 d D U P A 1
H5 H 0.016969 0.307113 0.411717 0.036 Uiso 0.520(12) 1 calc R . P A 1
C6 C 0.2393(6) 0.3082(8) 0.3203(5) 0.0229(16) Uani 0.520(12) 1 d D U P A 1
H6 H 0.212047 0.367305 0.254731 0.028 Uiso 0.520(12) 1 calc R . P A 1
C1 C 0.3984(15) 0.256(2) 0.3234(15) 0.014(3) Uani 0.520(12) 1 d D U P A 1
C2 C 0.4382(17) 0.1665(11) 0.4215(11) 0.016(2) Uani 0.520(12) 1 d D U P A 1
H2 H 0.543745 0.131562 0.424430 0.019 Uiso 0.520(12) 1 calc R . P A 1
C3 C 0.3189(16) 0.1295(17) 0.5156(15) 0.022(3) Uani 0.520(12) 1 d D U P A 1
H3 H 0.344808 0.068111 0.580342 0.026 Uiso 0.520(12) 1 calc R . P A 1
C11A C 0.9728(10) 0.0687(10) 0.1861(9) 0.035(2) Uani 0.480(12) 1 d D U P A 2
H11A H 1.073195 0.071741 0.196857 0.042 Uiso 0.480(12) 1 calc R . P A 2
C12A C 0.8502(12) 0.1741(10) 0.1989(10) 0.031(2) Uani 0.480(12) 1 d D U P A 2
H12A H 0.869105 0.247243 0.218709 0.037 Uiso 0.480(12) 1 calc R . P A 2
C7A C 0.6997(16) 0.1701(14) 0.1822(14) 0.018(2) Uani 0.480(12) 1 d D U P A 2
C8A C 0.6743(14) 0.0610(12) 0.1510(14) 0.029(2) Uani 0.480(12) 1 d D U P A 2
H8A H 0.575493 0.058342 0.136852 0.035 Uiso 0.480(12) 1 calc R . P A 2
C9A C 0.7960(12) -0.0449(9) 0.1408(9) 0.033(2) Uani 0.480(12) 1 d D U P A 2
H9A H 0.776952 -0.118969 0.122881 0.039 Uiso 0.480(12) 1 calc R . P A 2
C10A C 0.9438(13) -0.0401(9) 0.1572(8) 0.031(2) Uani 0.480(12) 1 d D U P A 2
H10A H 1.024924 -0.110480 0.148770 0.037 Uiso 0.480(12) 1 calc R . P A 2
C10 C 0.9825(9) -0.0058(8) 0.1787(6) 0.0225(16) Uani 0.520(12) 1 d D U P A 1
H10 H 1.072160 -0.069404 0.170502 0.027 Uiso 0.520(12) 1 calc R . P A 1
C9 C 0.8468(12) -0.0206(8) 0.1491(7) 0.0254(16) Uani 0.520(12) 1 d D U P A 1
H9 H 0.843836 -0.093794 0.121229 0.030 Uiso 0.520(12) 1 calc R . P A 1
C8 C 0.7122(12) 0.0760(11) 0.1615(10) 0.024(2) Uani 0.520(12) 1 d D U P A 1
H8 H 0.619484 0.066028 0.142060 0.028 Uiso 0.520(12) 1 calc R . P A 1
C7 C 0.7153(14) 0.1858(13) 0.2020(13) 0.015(2) Uani 0.520(12) 1 d D U P A 1
C12 C 0.8548(9) 0.1984(8) 0.2321(8) 0.0217(16) Uani 0.520(12) 1 d D U P A 1
H12 H 0.858389 0.271319 0.260102 0.026 Uiso 0.520(12) 1 calc R . P A 1
C11 C 0.9878(8) 0.1033(8) 0.2207(7) 0.0270(16) Uani 0.520(12) 1 d D U P A 1
H11 H 1.080298 0.112283 0.241129 0.032 Uiso 0.520(12) 1 calc R . P A 1

loop_
_atom_site_aniso_label
_atom_site_aniso_U_11
_atom_site_aniso_U_22
_atom_site_aniso_U_33
_atom_site_aniso_U_23
_atom_site_aniso_U_13
_atom_site_aniso_U_12
Ag1 0.02058(12) 0.01468(12) 0.01198(12) -0.00055(7) -0.00226(7) -0.00672(7)
P1 0.0163(3) 0.0162(3) 0.0130(3) 0.0029(2) -0.0011(2) -0.0023(2)
P2 0.0161(3) 0.0259(3) 0.0119(3) -0.0047(3) -0.0008(2) -0.0097(3)
N1 0.0233(11) 0.0329(13) 0.0153(11) 0.0023(9) -0.0064(9) -0.0118(10)
C20 0.0201(13) 0.0381(16) 0.0248(15) -0.0135(12) 0.0051(11) -0.0100(12)
C19 0.0180(12) 0.0384(16) 0.0239(14) -0.0152(12) 0.0024(11) -0.0131(11)
C13 0.0140(11) 0.0374(16) 0.0222(13) -0.0132(12) -0.0018(10) -0.0099(11)
C18 0.054(2) 0.059(2) 0.0362(19) -0.0301(18) 0.0223(17) -0.040(2)
C21 0.0220(15) 0.057(2) 0.0397(19) -0.0225(17) 0.0129(13) -0.0182(15)
C24 0.0253(16) 0.105(4) 0.0291(18) -0.032(2) 0.0059(13) -0.031(2)
C14 0.0249(14) 0.0443(18) 0.0217(14) -0.0084(13) -0.0062(11) 0.0090(13)
C16 0.0173(14) 0.079(3) 0.050(2) -0.047(2) 0.0045(14) -0.0114(16)
C15 0.0271(16) 0.056(2) 0.0376(19) -0.0202(17) -0.0129(14) 0.0162(15)
C17 0.062(3) 0.086(3) 0.051(2) -0.051(2) 0.039(2) -0.054(3)
C23 0.0296(19) 0.150(5) 0.042(2) -0.052(3) 0.0023(16) -0.037(3)
C22 0.0201(15) 0.102(4) 0.059(3) -0.046(3) 0.0061(16) -0.028(2)
C4A 0.019(3) 0.020(5) 0.019(3) -0.006(3) 0.004(2) -0.003(3)
C5A 0.016(3) 0.037(4) 0.019(3) -0.009(3) 0.001(2) -0.005(2)
C6A 0.018(3) 0.023(4) 0.012(3) -0.005(2) -0.0044(19) 0.000(2)
C1A 0.021(4) 0.017(6) 0.015(4) -0.005(3) -0.003(3) -0.004(3)
C2A 0.022(4) 0.019(6) 0.024(4) -0.002(4) -0.007(3) -0.006(4)
C3A 0.026(4) 0.022(7) 0.018(4) -0.002(4) -0.004(3) -0.005(3)
C4 0.025(3) 0.025(5) 0.018(3) -0.003(3) 0.003(2) -0.009(3)
C5 0.017(2) 0.042(5) 0.025(3) -0.002(3) 0.001(2) -0.004(2)
C6 0.021(3) 0.028(4) 0.017(3) 0.000(2) -0.0034(19) -0.002(2)
C1 0.015(3) 0.013(4) 0.015(4) -0.002(3) -0.002(3) -0.005(3)
C2 0.020(3) 0.014(5) 0.011(3) 0.004(3) -0.001(2) -0.003(3)
C3 0.027(4) 0.020(6) 0.015(4) 0.002(4) 0.000(3) -0.007(3)
C11A 0.030(4) 0.030(5) 0.050(5) -0.016(4) -0.019(3) 0.005(3)
C12A 0.035(4) 0.028(4) 0.035(6) -0.010(3) -0.021(4) 0.005(3)
C7A 0.022(4) 0.019(5) 0.007(5) 0.001(3) 0.000(3) 0.000(3)
C8A 0.028(5) 0.025(4) 0.035(5) -0.013(3) -0.007(4) 0.002(3)
C9A 0.029(5) 0.021(4) 0.045(5) -0.012(3) 0.005(4) -0.004(3)
C10A 0.030(5) 0.022(4) 0.035(4) -0.007(3) 0.000(3) 0.000(3)
C10 0.023(3) 0.016(4) 0.024(3) 0.005(3) -0.002(2) -0.005(3)
C9 0.027(5) 0.022(4) 0.029(3) -0.008(2) -0.002(3) -0.006(3)
C8 0.024(4) 0.029(4) 0.020(3) -0.006(3) -0.011(3) -0.001(3)
C7 0.020(4) 0.017(4) 0.006(5) 0.002(3) -0.002(3) -0.002(2)
C12 0.021(3) 0.024(4) 0.018(4) 0.000(3) -0.007(2) 0.000(2)
C11 0.023(3) 0.024(3) 0.034(4) -0.007(3) -0.007(3) 0.000(2)

loop_
_atom_type_symbol
_atom_type_description
_atom_type_scat_dispersion_real
_atom_type_scat_dispersion_imag
_atom_type_scat_source
C C 0.0181 0.0091 'International Tables Vol C Tables 4.2.6.8 and 6.1.1.4'
H H 0.0000 0.0000 'International Tables Vol C Tables 4.2.6.8 and 6.1.1.4'
Ag Ag 0.1306 4.2820 'International Tables Vol C Tables 4.2.6.8 and 6.1.1.4'
N N 0.0311 0.0180 'International Tables Vol C Tables 4.2.6.8 and 6.1.1.4'
P P 0.2955 0.4335 'International Tables Vol C Tables 4.2.6.8 and 6.1.1.4'

loop_
_geom_angle_atom_site_label_1
_geom_angle_atom_site_label_2
_geom_angle_atom_site_label_3
_geom_angle
_geom_angle_site_symmetry_1
_geom_angle_site_symmetry_3
P1 Ag1 Ag1 88.726(17) . 2_665
P2 Ag1 Ag1 89.915(17) 2_665 2_665
P2 Ag1 P1 174.90(2) 2_665 .
N1 P1 Ag1 119.24(9) . .
N1 P1 C1A 110.0(8) . .
N1 P1 C1 103.6(7) . .
N1 P1 C7A 111.4(4) . .
N1 P1 C7 100.0(3) . .
C1A P1 Ag1 109.0(4) . .
C1A P1 C7A 101.2(9) . .
C1 P1 Ag1 113.5(4) . .
C7A P1 Ag1 104.5(4) . .
C7 P1 Ag1 114.4(4) . .
C7 P1 C1 104.1(7) . .
N1 P2 Ag1 117.96(9) . 2_665
N1 P2 C19 105.22(14) . .
N1 P2 C13 106.48(14) . .
C19 P2 Ag1 114.30(10) . 2_665
C13 P2 Ag1 109.49(10) . 2_665
C13 P2 C19 101.95(12) . .
P2 N1 P1 123.67(15) . .
C19 C20 C21 120.2(3) . .
C20 C19 P2 120.4(2) . .
C24 C19 P2 120.3(2) . .
C24 C19 C20 119.2(3) . .
C18 C13 P2 120.6(3) . .
C14 C13 P2 120.5(2) . .
C14 C13 C18 118.8(3) . .
C17 C18 C13 119.8(4) . .
C22 C21 C20 120.1(3) . .
C19 C24 C23 120.2(3) . .
C13 C14 C15 120.8(3) . .
C17 C16 C15 120.0(3) . .
C16 C15 C14 119.7(4) . .
C16 C17 C18 120.8(4) . .
C22 C23 C24 120.2(4) . .
C21 C22 C23 120.0(3) . .
C5A C4A C3A 119.8(11) . .
C4A C5A C6A 120.6(7) . .
C1A C6A C5A 119.7(9) . .
C6A C1A P1 123.3(10) . .
C2A C1A P1 117.4(10) . .
C2A C1A C6A 119.0(12) . .
C1A C2A C3A 121.6(12) . .
C4A C3A C2A 119.1(12) . .
C5 C4 C3 120.1(10) . .
C6 C5 C4 120.3(7) . .
C5 C6 C1 120.2(8) . .
C6 C1 P1 117.5(9) . .
C2 C1 P1 122.9(8) . .
C2 C1 C6 119.6(10) . .
C1 C2 C3 119.8(10) . .
C4 C3 C2 119.9(11) . .
C10A C11A C12A 119.6(8) . .
C7A C12A C11A 120.4(9) . .
C12A C7A P1 117.4(8) . .
C8A C7A P1 123.6(8) . .
C8A C7A C12A 119.0(10) . .
C7A C8A C9A 120.3(9) . .
C10A C9A C8A 120.3(7) . .
C9A C10A C11A 120.4(7) . .
C9 C10 C11 120.7(6) . .
C10 C9 C8 119.3(7) . .
C7 C8 C9 121.0(8) . .
C8 C7 P1 118.5(7) . .
C8 C7 C12 118.7(9) . .
C12 C7 P1 122.5(7) . .
C11 C12 C7 120.7(7) . .
C12 C11 C10 119.7(6) . .

loop_
_geom_bond_atom_site_label_1
_geom_bond_atom_site_label_2
_geom_bond_distance
_geom_bond_site_symmetry_2
Ag1 Ag1 2.9070(3) 2_665
Ag1 P1 2.4016(7) .
Ag1 P2 2.4008(7) 2_665
P1 N1 1.621(2) .
P1 C1A 1.841(19) .
P1 C1 1.817(16) .
P1 C7A 1.849(14) .
P1 C7 1.809(13) .
P2 N1 1.620(3) .
P2 C19 1.828(3) .
P2 C13 1.824(3) .
C20 C19 1.391(4) .
C20 C21 1.397(4) .
C19 C24 1.385(5) .
C13 C18 1.393(5) .
C13 C14 1.385(5) .
C18 C17 1.391(5) .
C21 C22 1.369(6) .
C24 C23 1.390(5) .
C14 C15 1.395(5) .
C16 C15 1.378(6) .
C16 C17 1.368(7) .
C23 C22 1.388(6) .
C4A C5A 1.388(11) .
C4A C3A 1.391(14) .
C5A C6A 1.401(7) .
C6A C1A 1.392(14) .
C1A C2A 1.388(14) .
C2A C3A 1.393(13) .
C4 C5 1.385(11) .
C4 C3 1.387(13) .
C5 C6 1.380(7) .
C6 C1 1.399(12) .
C1 C2 1.394(12) .
C2 C3 1.398(11) .
C11A C12A 1.400(10) .
C11A C10A 1.384(10) .
C12A C7A 1.394(11) .
C7A C8A 1.387(10) .
C8A C9A 1.395(10) .
C9A C10A 1.372(10) .
C10 C9 1.369(9) .
C10 C11 1.392(9) .
C9 C8 1.404(10) .
C8 C7 1.384(9) .
C7 C12 1.395(9) .
C12 C11 1.385(8) .
